data_4514114
loop_
_publ_author_name
'Xing, Pengyao'
'Li, Peizhou'
'Chen, Hongzhong'
'Hao, Aiyou'
'Zhao, Yanli'

_publ_section_title
;
 Understanding Pathway Complexity of Organic Micro/Nanofiber Growth in
 Hydrogen-Bonded Coassembly of Aromatic Amino Acids.
;
_journal_issue 4
_journal_name_full 'ACS nano'
_journal_page_first 4206
_journal_page_last 4216
_journal_paper_doi 10.1021/acsnano.7b01161
_journal_volume 11
_journal_year 2017
_chemical_formula_moiety '2(C26 H22 N2 O4)'
_chemical_formula_sum 'C18 H0 N19 O27'
_chemical_formula_weight 914.37
_space_group_crystal_system monoclinic
_space_group_IT_number 4
_space_group_name_Hall 'P 2yb'
_space_group_name_H-M_alt 'P 1 21 1'
_symmetry_space_group_name_Hall 'P 2yb'
_symmetry_space_group_name_H-M 'P 1 21 1'
_atom_sites_solution_hydrogens geom
_atom_sites_solution_primary iterative
_audit_creation_date 2016-03-25
_audit_creation_method
;
Olex2 1.2
(compiled 2016.02.19 svn.r3266 for OlexSys, GUI svn.r5155)
;
_cell_angle_alpha 90
_cell_angle_beta 97.678(5)
_cell_angle_gamma 90
_cell_formula_units_Z 1
_cell_length_a 9.494(5)
_cell_length_b 10.567(6)
_cell_length_c 10.951(6)
_cell_measurement_reflns_used 2924
_cell_measurement_temperature 298(2)
_cell_measurement_theta_max 22.536
_cell_measurement_theta_min 2.669
_cell_volume 1088.8(10)
_computing_molecular_graphics 'Olex2 (Dolomanov et al., 2009)'
_computing_publication_material 'Olex2 (Dolomanov et al., 2009)'
_computing_structure_refinement 'XL (Sheldrick, 2008)'
_computing_structure_solution
;
Superflip (Palatinus & Chapuis, 2007;Palatinus & van der Lee, 2008;
Palatinus et al., 2012)
;
_diffrn_ambient_temperature 298.15
_diffrn_measured_fraction_theta_full 0.996
_diffrn_measured_fraction_theta_max 0.996
_diffrn_measurement_device_type 'Bruker APEX-II CCD'
_diffrn_measurement_method '\f and \w scans'
_diffrn_radiation_monochromator graphite
_diffrn_radiation_type MoK\a
_diffrn_radiation_wavelength 0.710
_diffrn_reflns_av_R_equivalents 0.0502
_diffrn_reflns_av_unetI/netI 0.0746
_diffrn_reflns_Laue_measured_fraction_full 0.996
_diffrn_reflns_Laue_measured_fraction_max 0.996
_diffrn_reflns_limit_h_max 11
_diffrn_reflns_limit_h_min -11
_diffrn_reflns_limit_k_max 12
_diffrn_reflns_limit_k_min -12
_diffrn_reflns_limit_l_max 12
_diffrn_reflns_limit_l_min -13
_diffrn_reflns_number 9677
_diffrn_reflns_point_group_measured_fraction_full 0.988
_diffrn_reflns_point_group_measured_fraction_max 0.988
_diffrn_reflns_theta_full 24.991
_diffrn_reflns_theta_max 24.991
_diffrn_reflns_theta_min 2.666
_diffrn_standards_number 0
_exptl_absorpt_coefficient_mu 0.134
_exptl_absorpt_correction_type none
_exptl_crystal_density_diffrn 1.395
_exptl_crystal_F_000 457
_exptl_crystal_size_max 0.2
_exptl_crystal_size_mid 0.15
_exptl_crystal_size_min 0.1
_refine_diff_density_max 0.340
_refine_diff_density_min -0.340
_refine_diff_density_rms 0.051
_refine_ls_abs_structure_details
;
 Flack x determined using 1035 quotients [(I+)-(I-)]/[(I+)+(I-)]
 (Parsons, Flack and Wagner, Acta Cryst. B69 (2013) 249-259).
;
_refine_ls_abs_structure_Flack 0.3(10)
_refine_ls_extinction_method none
_refine_ls_goodness_of_fit_ref 1.036
_refine_ls_hydrogen_treatment constr
_refine_ls_matrix_type full
_refine_ls_number_parameters 290
_refine_ls_number_reflns 3791
_refine_ls_number_restraints 1
_refine_ls_restrained_S_all 1.036
_refine_ls_R_factor_all 0.0852
_refine_ls_R_factor_gt 0.0635
_refine_ls_shift/su_max 1.517
_refine_ls_shift/su_mean 0.144
_refine_ls_structure_factor_coef Fsqd
_refine_ls_weighting_details 'w=1/[\s^2^(Fo^2^)+(0.0950P)^2^+0.1920P] where P=(Fo^2^+2Fc^2^)/3'
_refine_ls_weighting_scheme calc
_refine_ls_wR_factor_gt 0.1624
_refine_ls_wR_factor_ref 0.1762
_reflns_Friedel_coverage 0.871
_reflns_Friedel_fraction_full 0.978
_reflns_Friedel_fraction_max 0.978
_reflns_number_gt 2881
_reflns_number_total 3791
_reflns_threshold_expression 'I > 2\s(I)'
_cod_data_source_file nn7b01161_si_006.cif
_cod_data_source_block p
_cod_original_cell_volume 1088.8(11)
_cod_database_code 4514114
_shelx_space_group_comment
;
The symmetry employed for this shelxl refinement is uniquely defined
by the following loop, which should always be used as a source of
symmetry information in preference to the above space-group names.
They are only intended as comments.
;
_shelx_estimated_absorpt_t_max 0.987
_shelx_estimated_absorpt_t_min 0.974
_olex2_refinement_description
;
1. Fixed Uiso
 At 1.2 times of:
  All C(H) groups, All C(H,H) groups, All N(H) groups
 At 1.5 times of:
  All O(H) groups
2.a Ternary CH refined with riding coordinates:
 C13(H13), C16(H16)
2.b Secondary CH2 refined with riding coordinates:
 C14(H14A,H14B), C18(H18A,H18B)
2.c Aromatic/amide H refined with riding coordinates:
 C2(H2), C3(H3), C4(H4), C5(H5), C8(H8), C9(H9), C10(H10), C11(H11), C22(H22),
 C23(H23), C24(H24), C25(H25), C26(H26), N1(H1), N2(H2A)
2.d Idealised tetrahedral OH refined as rotating group:
 O4(H4A)
;
_shelx_shelxl_version_number 2014/7
_olex2_submission_special_instructions 'No special instructions were received'

loop_
_space_group_symop_operation_xyz
'x, y, z'
'-x, y+1/2, -z'

loop_
_atom_site_label
_atom_site_type_symbol
_atom_site_fract_x
_atom_site_fract_y
_atom_site_fract_z
_atom_site_U_iso_or_equiv
_atom_site_adp_type
_atom_site_occupancy
_atom_site_site_symmetry_order
_atom_site_calc_flag
_atom_site_refinement_flags_posn
C1 C -0.2850(7) -0.2909(8) -1.0098(6) 0.0605(19) Uani 1 1 d .
C2 C -0.3325(11) -0.1680(8) -0.9983(9) 0.084(3) Uani 1 1 d .
H2 H -0.3920 -0.1490 -0.9398 0.101 Uiso 1 1 calc R
C3 C -0.2923(13) -0.0748(12) -1.0726(12) 0.120(4) Uani 1 1 d .
H3 H -0.3259 0.0071 -1.0650 0.144 Uiso 1 1 calc R
C4 C -0.2082(14) -0.0985(15) -1.1534(13) 0.127(4) Uani 1 1 d .
H4 H -0.1837 -0.0315 -1.2014 0.153 Uiso 1 1 calc R
C5 C -0.1512(9) -0.2183(15) -1.1737(7) 0.104(4) Uani 1 1 d .
H5 H -0.0898 -0.2327 -1.2317 0.125 Uiso 1 1 calc R
C6 C -0.1969(8) -0.3178(10) -1.0957(6) 0.071(2) Uani 1 1 d .
C7 C -0.1663(6) -0.4518(12) -1.0909(6) 0.086(3) Uani 1 1 d .
C8 C -0.0831(10) -0.5282(19) -1.1556(10) 0.135(6) Uani 1 1 d .
H8 H -0.0311 -0.4928 -1.2133 0.162 Uiso 1 1 calc R
C9 C -0.0781(13) -0.6494(18) -1.1352(14) 0.131(6) Uani 1 1 d .
H9 H -0.0217 -0.6968 -1.1812 0.157 Uiso 1 1 calc R
C10 C -0.1515(15) -0.7186(13) -1.0479(14) 0.156(6) Uani 1 1 d .
H10 H -0.1440 -0.8059 -1.0383 0.188 Uiso 1 1 calc R
C11 C -0.2381(11) -0.6407(10) -0.9763(9) 0.102(4) Uani 1 1 d .
H11 H -0.2884 -0.6761 -0.9175 0.123 Uiso 1 1 calc R
C12 C -0.2417(7) -0.5112(8) -1.0002(6) 0.064(2) Uani 1 1 d .
C13 C -0.3184(6) -0.4107(6) -0.9405(5) 0.0461(15) Uani 1 1 d .
H13 H -0.4209 -0.4273 -0.9536 0.055 Uiso 1 1 calc R
C14 C -0.2671(7) -0.3958(6) -0.8031(5) 0.0514(15) Uani 1 1 d .
H14A H -0.1643 -0.3905 -0.7886 0.062 Uiso 1 1 calc R
H14B H -0.3062 -0.3194 -0.7717 0.062 Uiso 1 1 calc R
C15 C -0.2495(5) -0.5381(5) -0.6323(5) 0.0374(13) Uani 1 1 d .
C16 C -0.2491(5) -0.6995(5) -0.4731(5) 0.0365(13) Uani 1 1 d .
H16 H -0.2298 -0.6324 -0.4113 0.044 Uiso 1 1 calc R
C17 C -0.1098(5) -0.7657(5) -0.4860(5) 0.0376(13) Uani 1 1 d .
C18 C -0.3578(5) -0.7921(6) -0.4290(5) 0.0431(14) Uani 1 1 d .
H18A H -0.3603 -0.8687 -0.4780 0.052 Uiso 1 1 calc R
H18B H -0.3261 -0.8150 -0.3440 0.052 Uiso 1 1 calc R
C19 C -0.5054(5) -0.7390(5) -0.4378(5) 0.0378(13) Uani 1 1 d .
C20 C -0.5532(5) -0.6329(6) -0.3709(5) 0.0371(13) Uani 1 1 d .
C21 C -0.7006(5) -0.6214(5) -0.4108(5) 0.0375(13) Uani 1 1 d .
C22 C -0.7386(4) -0.7128(5) -0.4970(4) 0.0317(12) Uani 1 1 d .
H22 H -0.8293 -0.7251 -0.5391 0.038 Uiso 1 1 calc R
C23 C -0.7830(5) -0.5300(6) -0.3622(5) 0.0449(15) Uani 1 1 d .
H23 H -0.8803 -0.5242 -0.3874 0.054 Uiso 1 1 calc R
C24 C -0.7151(6) -0.4484(7) -0.2755(6) 0.0524(16) Uani 1 1 d .
H24 H -0.7683 -0.3870 -0.2414 0.063 Uiso 1 1 calc R
C25 C -0.5696(7) -0.4550(7) -0.2372(6) 0.0578(17) Uani 1 1 d .
H25 H -0.5265 -0.3964 -0.1807 0.069 Uiso 1 1 calc R
C26 C -0.4882(6) -0.5489(6) -0.2832(5) 0.0451(14) Uani 1 1 d .
H26 H -0.3915 -0.5553 -0.2556 0.054 Uiso 1 1 calc R
N1 N -0.3065(4) -0.6419(4) -0.5879(4) 0.0387(11) Uani 1 1 d .
H1 H -0.3803 -0.6753 -0.6299 0.046 Uiso 1 1 calc R
N2 N -0.6194(6) -0.7840(6) -0.5112(6) 0.0663(16) Uani 1 1 d .
H2A H -0.6183 -0.8477 -0.5599 0.080 Uiso 1 1 calc R
O1 O -0.3161(4) -0.5068(4) -0.7423(3) 0.0536(12) Uani 1 1 d .
O2 O -0.1489(4) -0.4814(4) -0.5770(4) 0.0491(10) Uani 1 1 d .
O3 O -0.0474(3) -0.7565(4) -0.5743(4) 0.0472(10) Uani 1 1 d .
O4 O -0.0634(4) -0.8334(5) -0.3865(4) 0.0592(13) Uani 1 1 d .
H4A H 0.0167 -0.8601 -0.3920 0.089 Uiso 1 1 calc GR

loop_
_atom_site_aniso_label
_atom_site_aniso_U_11
_atom_site_aniso_U_22
_atom_site_aniso_U_33
_atom_site_aniso_U_23
_atom_site_aniso_U_13
_atom_site_aniso_U_12
C1 0.047(3) 0.098(6) 0.035(3) 0.002(4) 0.000(3) -0.010(4)
C2 0.100(6) 0.072(6) 0.080(6) 0.021(5) 0.013(5) 0.004(5)
C3 0.113(8) 0.097(8) 0.151(10) 0.048(8) 0.020(8) 0.018(7)
C4 0.102(8) 0.140(12) 0.137(11) 0.051(9) 0.002(8) 0.009(8)
C5 0.061(5) 0.214(13) 0.038(4) 0.012(6) 0.008(3) -0.028(7)
C6 0.052(4) 0.119(8) 0.041(4) -0.005(4) 0.003(3) -0.005(4)
C7 0.027(3) 0.195(11) 0.035(4) -0.040(5) -0.001(2) 0.007(5)
C8 0.056(5) 0.250(18) 0.096(7) -0.100(10) -0.001(5) 0.031(8)
C9 0.095(8) 0.172(14) 0.115(10) -0.092(10) -0.026(7) 0.048(9)
C10 0.145(11) 0.121(10) 0.172(14) -0.069(10) -0.092(10) 0.075(9)
C11 0.109(7) 0.097(8) 0.087(6) -0.044(6) -0.041(5) 0.038(6)
C12 0.050(3) 0.081(6) 0.054(4) -0.024(4) -0.015(3) 0.023(4)
C13 0.043(3) 0.062(4) 0.035(3) -0.001(3) 0.011(2) 0.000(3)
C14 0.067(4) 0.046(4) 0.042(3) 0.001(3) 0.009(3) -0.014(3)
C15 0.026(2) 0.047(3) 0.040(3) 0.000(3) 0.007(2) 0.000(2)
C16 0.022(2) 0.046(3) 0.043(3) 0.001(3) 0.007(2) 0.000(2)
C17 0.025(2) 0.046(3) 0.041(3) -0.007(3) 0.004(2) -0.001(2)
C18 0.029(3) 0.052(4) 0.051(3) 0.012(3) 0.015(2) 0.002(2)
C19 0.028(2) 0.046(3) 0.041(3) 0.006(3) 0.013(2) -0.003(2)
C20 0.025(2) 0.053(4) 0.033(3) 0.009(3) 0.006(2) 0.000(2)
C21 0.023(2) 0.049(4) 0.042(3) 0.013(3) 0.008(2) 0.003(2)
C22 0.011(2) 0.043(3) 0.041(3) -0.005(3) 0.0035(19) -0.002(2)
C23 0.030(3) 0.058(4) 0.048(3) 0.007(3) 0.009(2) 0.007(3)
C24 0.047(3) 0.063(4) 0.050(4) -0.001(3) 0.015(3) 0.007(3)
C25 0.061(4) 0.072(5) 0.040(3) -0.007(3) 0.004(3) -0.003(3)
C26 0.032(3) 0.064(4) 0.039(3) -0.001(3) 0.004(2) -0.002(3)
N1 0.027(2) 0.043(3) 0.044(3) 0.005(2) 0.0003(18) -0.0073(19)
N2 0.053(3) 0.066(4) 0.082(4) -0.004(3) 0.017(3) -0.007(3)
O1 0.052(2) 0.065(3) 0.041(2) 0.012(2) 0.0003(18) -0.020(2)
O2 0.043(2) 0.052(3) 0.051(2) -0.001(2) 0.0007(17) -0.0134(19)
O3 0.0278(17) 0.066(3) 0.050(2) -0.001(2) 0.0122(16) -0.0014(18)
O4 0.048(2) 0.089(4) 0.041(2) 0.007(2) 0.0076(18) 0.027(2)

loop_
_atom_type_symbol
_atom_type_description
_atom_type_scat_dispersion_real
_atom_type_scat_dispersion_imag
_atom_type_scat_source
C C 0.0033 0.0016 'International Tables Vol C Tables 4.2.6.8 and 6.1.1.4'
H H 0.0000 0.0000 'International Tables Vol C Tables 4.2.6.8 and 6.1.1.4'
O O 0.0106 0.0060 'International Tables Vol C Tables 4.2.6.8 and 6.1.1.4'
N N 0.0061 0.0033 'International Tables Vol C Tables 4.2.6.8 and 6.1.1.4'

loop_
_geom_angle_atom_site_label_1
_geom_angle_atom_site_label_2
_geom_angle_atom_site_label_3
_geom_angle
C2 C1 C13 129.7(6)
C6 C1 C2 119.5(8)
C6 C1 C13 110.8(8)
C3 C2 C1 120.1(9)
C4 C3 C2 121.1(13)
C5 C4 C3 124.7(13)
C4 C5 C6 113.9(8)
C1 C6 C5 120.7(10)
C7 C6 C1 108.4(8)
C7 C6 C5 130.9(8)
C6 C7 C8 132.5(12)
C6 C7 C12 109.6(6)
C12 C7 C8 117.8(13)
C9 C8 C7 119.7(15)
C8 C9 C10 126.8(13)
C9 C10 C11 115.0(12)
C12 C11 C10 117.0(11)
C7 C12 C13 108.0(7)
C11 C12 C7 123.6(8)
C11 C12 C13 128.4(8)
C1 C13 C14 110.1(5)
C12 C13 C1 103.1(5)
C12 C13 C14 113.4(5)
O1 C14 C13 106.8(5)
O1 C15 N1 111.5(4)
O2 C15 N1 123.3(5)
O2 C15 O1 125.2(5)
C17 C16 C18 111.3(5)
N1 C16 C17 110.3(4)
N1 C16 C18 110.5(4)
O3 C17 C16 124.5(5)
O3 C17 O4 123.9(5)
O4 C17 C16 111.6(4)
C19 C18 C16 113.6(5)
C20 C19 C18 127.7(5)
N2 C19 C18 125.2(6)
N2 C19 C20 107.1(4)
C21 C20 C19 106.0(5)
C26 C20 C19 134.8(5)
C26 C20 C21 119.2(5)
C20 C21 C23 121.6(5)
C22 C21 C20 108.2(4)
C22 C21 C23 130.1(5)
C21 C22 N2 108.5(4)
C24 C23 C21 117.6(5)
C23 C24 C25 122.0(6)
C26 C25 C24 120.2(6)
C25 C26 C20 119.2(5)
C15 N1 C16 122.5(4)
C19 N2 C22 110.2(6)
C15 O1 C14 118.3(4)

loop_
_geom_bond_atom_site_label_1
_geom_bond_atom_site_label_2
_geom_bond_distance
C1 C2 1.387(12)
C1 C6 1.370(10)
C1 C13 1.530(10)
C2 C3 1.364(14)
C3 C4 1.293(17)
C4 C5 1.406(19)
C5 C6 1.457(14)
C6 C7 1.445(13)
C7 C8 1.389(13)
C7 C12 1.443(12)
C8 C9 1.30(2)
C9 C10 1.45(2)
C10 C11 1.463(16)
C11 C12 1.393(13)
C12 C13 1.487(9)
C13 C14 1.527(8)
C14 O1 1.455(7)
C15 N1 1.343(7)
C15 O1 1.326(7)
C15 O2 1.217(6)
C16 C17 1.520(7)
C16 C18 1.546(7)
C16 N1 1.437(7)
C17 O3 1.204(6)
C17 O4 1.329(7)
C18 C19 1.500(7)
C19 C20 1.445(8)
C19 N2 1.346(8)
C20 C21 1.414(7)
C20 C26 1.391(8)
C21 C22 1.364(8)
C21 C23 1.393(8)
C22 N2 1.386(7)
C23 C24 1.377(9)
C24 C25 1.391(9)
C25 C26 1.392(9)
